data_7103222
loop_
_publ_author_name
'Yurkerwich, Kevin'
'Buccella, Daniela'
'Melnick, Jonathan G'
'Parkin, Gerard'

_publ_section_title
;
 Monovalent indium in a sulfur-rich coordination environment:
 synthesis, structure and reactivity of
 tris(2-mercapto-1-tert-butylimidazolyl)hydroborato indium, [TmBut]In.
;
_journal_issue 28
_journal_name_full 'Chemical communications (Cambridge, England)'
_journal_page_first 3305
_journal_page_last 3307
_journal_paper_doi 10.1039/b803037e
_journal_year 2008
_chemical_formula_sum 'C24 H37 B In N6 S3'
_chemical_formula_weight 631.41
_chemical_name_systematic
;
?
;
_space_group_IT_number 148
_symmetry_cell_setting rhombohedral
_symmetry_space_group_name_Hall '-R 3'
_symmetry_space_group_name_H-M 'R -3 :H'
_atom_sites_solution_hydrogens geom
_atom_sites_solution_primary direct
_atom_sites_solution_secondary difmap
_audit_creation_method SHELXL-97
_cell_angle_alpha 90.00
_cell_angle_beta 90.00
_cell_angle_gamma 120.00
_cell_formula_units_Z 6
_cell_length_a 13.5112(4)
_cell_length_b 13.5112(4)
_cell_length_c 28.6753(18)
_cell_measurement_reflns_used 7291
_cell_measurement_temperature 273(2)
_cell_measurement_theta_max 28.30
_cell_measurement_theta_min 2.24
_cell_volume 4533.4(3)
_computing_cell_refinement 'Bruker SMART'
_computing_data_collection 'Bruker SMART'
_computing_data_reduction 'Bruker SAINT'
_computing_molecular_graphics 'Bruker SHELXTL'
_computing_publication_material 'Bruker SHELXTL'
_computing_structure_refinement 'SHELXL-97 (Sheldrick, 1997)'
_computing_structure_solution 'SHELXS-97 (Sheldrick, 1990)'
_diffrn_ambient_temperature 273(2)
_diffrn_measured_fraction_theta_full 0.945
_diffrn_measured_fraction_theta_max 0.945
_diffrn_measurement_device_type 'CCD area detector'
_diffrn_measurement_method 'phi and omega scans'
_diffrn_radiation_monochromator graphite
_diffrn_radiation_source 'fine-focus sealed tube'
_diffrn_radiation_type MoK\a
_diffrn_radiation_wavelength 0.71073
_diffrn_reflns_av_R_equivalents 0.0241
_diffrn_reflns_av_sigmaI/netI 0.0167
_diffrn_reflns_limit_h_max 18
_diffrn_reflns_limit_h_min -6
_diffrn_reflns_limit_k_max 13
_diffrn_reflns_limit_k_min -17
_diffrn_reflns_limit_l_max 37
_diffrn_reflns_limit_l_min -37
_diffrn_reflns_number 10804
_diffrn_reflns_theta_full 28.58
_diffrn_reflns_theta_max 28.58
_diffrn_reflns_theta_min 1.88
_exptl_absorpt_coefficient_mu 1.012
_exptl_absorpt_correction_T_max 0.8232
_exptl_absorpt_correction_T_min 0.7510
_exptl_absorpt_correction_type empirical
_exptl_absorpt_process_details SADABS
_exptl_crystal_colour colorless
_exptl_crystal_density_diffrn 1.388
_exptl_crystal_density_method 'not measured'
_exptl_crystal_description block
_exptl_crystal_F_000 1950
_exptl_crystal_size_max 0.30
_exptl_crystal_size_mid 0.20
_exptl_crystal_size_min 0.20
_refine_diff_density_max 0.725
_refine_diff_density_min -0.314
_refine_diff_density_rms 0.071
_refine_ls_extinction_method none
_refine_ls_goodness_of_fit_ref 1.029
_refine_ls_hydrogen_treatment mixed
_refine_ls_matrix_type full
_refine_ls_number_parameters 103
_refine_ls_number_reflns 2445
_refine_ls_number_restraints 1
_refine_ls_restrained_S_all 1.029
_refine_ls_R_factor_all 0.0375
_refine_ls_R_factor_gt 0.0313
_refine_ls_shift/su_max 0.000
_refine_ls_shift/su_mean 0.000
_refine_ls_structure_factor_coef Fsqd
_refine_ls_weighting_details 'calc w=1/[\s^2^(Fo^2^)+(0.1100P)^2^+0.0000P] where P=(Fo^2^+2Fc^2^)/3'
_refine_ls_weighting_scheme calc
_refine_ls_wR_factor_gt 0.1209
_refine_ls_wR_factor_ref 0.1330
_reflns_number_gt 2116
_reflns_number_total 2445
_reflns_threshold_expression >2sigma(I)
_cod_data_source_file b803037e.txt
_cod_data_source_block tmins10
_cod_depositor_comments
;
The following automatic conversions were performed:
'_symmetry_cell_setting' value 'Rhombohedral' changed to 'rhombohedral'
according to '/home/saulius/struct/CIF-dictionaries/cif_core.dic'
dictionary named 'cif_core.dic' version 2.4.1 from 2010-06-29.

Automatic conversion script
Id: cif_fix_enum 1527 2010-12-29 10:47:43Z saulius 
;
_cod_original_sg_symbol_H-M R-3
_cod_database_code 7103222

loop_
_symmetry_equiv_pos_as_xyz
'x, y, z'
'-y, x-y, z'
'-x+y, -x, z'
'x+2/3, y+1/3, z+1/3'
'-y+2/3, x-y+1/3, z+1/3'
'-x+y+2/3, -x+1/3, z+1/3'
'x+1/3, y+2/3, z+2/3'
'-y+1/3, x-y+2/3, z+2/3'
'-x+y+1/3, -x+2/3, z+2/3'
'-x, -y, -z'
'y, -x+y, -z'
'x-y, x, -z'
'-x+2/3, -y+1/3, -z+1/3'
'y+2/3, -x+y+1/3, -z+1/3'
'x-y+2/3, x+1/3, -z+1/3'
'-x+1/3, -y+2/3, -z+2/3'
'y+1/3, -x+y+2/3, -z+2/3'
'x-y+1/3, x+2/3, -z+2/3'

loop_
_atom_site_label
_atom_site_type_symbol
_atom_site_fract_x
_atom_site_fract_y
_atom_site_fract_z
_atom_site_U_iso_or_equiv
_atom_site_adp_type
_atom_site_occupancy
_atom_site_symmetry_multiplicity
_atom_site_calc_flag
_atom_site_refinement_flags
_atom_site_disorder_assembly
_atom_site_disorder_group
In In 0.0000 0.0000 0.305325(9) 0.05517(16) Uani 1 3 d S . .
S S 0.16151(4) 0.16458(5) 0.24797(2) 0.05001(19) Uani 1 1 d . . .
B B 0.0000 0.0000 0.15592(15) 0.0482(8) Uani 1 3 d SD . .
N11 N 0.02620(15) 0.12025(15) 0.17105(7) 0.0478(4) Uani 1 1 d . . .
N12 N 0.06027(16) 0.27628(15) 0.20776(7) 0.0526(4) Uani 1 1 d . . .
C11 C 0.08012(16) 0.18674(16) 0.20838(8) 0.0454(4) Uani 1 1 d . . .
C12 C -0.0256(2) 0.1704(2) 0.14646(9) 0.0563(5) Uani 1 1 d . . .
H12A H -0.0671 0.1427 0.1190 0.068 Uiso 1 1 calc R . .
C13 C -0.0059(2) 0.2643(2) 0.16865(10) 0.0620(6) Uani 1 1 d . . .
H13A H -0.0317 0.3137 0.1597 0.074 Uiso 1 1 calc R . .
C14 C 0.0966(2) 0.3694(2) 0.24330(11) 0.0631(6) Uani 1 1 d . . .
C15 C 0.0479(3) 0.3168(3) 0.29079(10) 0.0764(8) Uani 1 1 d . . .
H15A H 0.0787 0.2694 0.3003 0.115 Uiso 1 1 calc R . .
H15B H -0.0338 0.2713 0.2887 0.115 Uiso 1 1 calc R . .
H15C H 0.0682 0.3765 0.3133 0.115 Uiso 1 1 calc R . .
C16 C 0.0463(4) 0.4450(3) 0.22976(12) 0.0898(10) Uani 1 1 d . . .
H16A H -0.0357 0.4000 0.2297 0.135 Uiso 1 1 calc R . .
H16B H 0.0726 0.4762 0.1992 0.135 Uiso 1 1 calc R . .
H16C H 0.0703 0.5061 0.2519 0.135 Uiso 1 1 calc R . .
C17 C 0.2262(3) 0.4393(2) 0.24395(13) 0.0833(9) Uani 1 1 d . . .
H17A H 0.2566 0.3914 0.2531 0.125 Uiso 1 1 calc R . .
H17B H 0.2503 0.5010 0.2657 0.125 Uiso 1 1 calc R . .
H17C H 0.2536 0.4695 0.2134 0.125 Uiso 1 1 calc R . .
C100 C 0.039(3) -0.074(2) -0.0006(6) 0.300(7) Uiso 1 1 d . . .
H10A H 0.0666 -0.1251 -0.0022 0.360 Uiso 1 1 calc R . .
H1 H 0.0000 0.0000 0.1189(7) 0.070(14) Uiso 1 3 d SD . .

loop_
_atom_site_aniso_label
_atom_site_aniso_U_11
_atom_site_aniso_U_22
_atom_site_aniso_U_33
_atom_site_aniso_U_23
_atom_site_aniso_U_13
_atom_site_aniso_U_12
In 0.06390(19) 0.06390(19) 0.0377(2) 0.000 0.000 0.03195(9)
S 0.0493(3) 0.0541(3) 0.0473(3) -0.0002(2) -0.0068(2) 0.0264(2)
B 0.0525(12) 0.0525(12) 0.040(2) 0.000 0.000 0.0263(6)
N11 0.0496(9) 0.0492(9) 0.0440(9) 0.0044(7) -0.0027(7) 0.0244(7)
N12 0.0546(9) 0.0453(9) 0.0566(11) 0.0041(8) -0.0039(8) 0.0240(8)
C11 0.0435(9) 0.0447(9) 0.0462(11) 0.0049(8) 0.0005(8) 0.0206(7)
C12 0.0539(11) 0.0585(12) 0.0529(13) 0.0109(10) -0.0083(10) 0.0253(10)
C13 0.0605(13) 0.0580(12) 0.0712(17) 0.0111(11) -0.0094(11) 0.0324(11)
C14 0.0737(15) 0.0506(12) 0.0669(16) -0.0028(10) -0.0038(12) 0.0325(11)
C15 0.101(2) 0.0759(17) 0.0656(18) -0.0044(13) 0.0089(15) 0.0538(16)
C16 0.129(3) 0.0676(17) 0.092(2) -0.0054(16) -0.010(2) 0.0634(19)
C17 0.0761(17) 0.0584(15) 0.088(2) -0.0197(14) -0.0054(15) 0.0134(12)

loop_
_atom_type_symbol
_atom_type_description
_atom_type_scat_dispersion_real
_atom_type_scat_dispersion_imag
_atom_type_scat_source
C C 0.0033 0.0016 'International Tables Vol C Tables 4.2.6.8 and 6.1.1.4'
H H 0.0000 0.0000 'International Tables Vol C Tables 4.2.6.8 and 6.1.1.4'
B B 0.0013 0.0007 'International Tables Vol C Tables 4.2.6.8 and 6.1.1.4'
N N 0.0061 0.0033 'International Tables Vol C Tables 4.2.6.8 and 6.1.1.4'
S S 0.1246 0.1234 'International Tables Vol C Tables 4.2.6.8 and 6.1.1.4'
In In -0.7276 1.3100 'International Tables Vol C Tables 4.2.6.8 and 6.1.1.4'

loop_
_geom_angle_atom_site_label_1
_geom_angle_atom_site_label_2
_geom_angle_atom_site_label_3
_geom_angle
_geom_angle_site_symmetry_1
_geom_angle_site_symmetry_3
_geom_angle_publ_flag
S In S 87.898(18) . 2 ?
S In S 87.898(18) . 3 ?
S In S 87.898(18) 2 3 ?
C11 S In 102.66(7) . . ?
H1 B N11 106.34(17) . 2 ?
H1 B N11 106.34(17) . . ?
N11 B N11 112.41(15) 2 . ?
H1 B N11 106.34(17) . 3 ?
N11 B N11 112.41(15) 2 3 ?
N11 B N11 112.41(15) . 3 ?
C11 N11 C12 108.30(18) . . ?
C11 N11 B 133.3(2) . . ?
C12 N11 B 117.8(2) . . ?
C11 N12 C13 107.9(2) . . ?
C11 N12 C14 127.5(2) . . ?
C13 N12 C14 124.6(2) . . ?
N11 C11 N12 107.41(18) . . ?
N11 C11 S 126.15(16) . . ?
N12 C11 S 126.41(16) . . ?
C13 C12 N11 108.4(2) . . ?
C12 C13 N12 108.0(2) . . ?
N12 C14 C17 108.8(2) . . ?
N12 C14 C15 109.4(2) . . ?
C17 C14 C15 111.9(3) . . ?
N12 C14 C16 108.6(2) . . ?
C17 C14 C16 110.3(3) . . ?
C15 C14 C16 107.7(2) . . ?
C100 C100 C100 119.94(15) 12 11 ?

loop_
_geom_bond_atom_site_label_1
_geom_bond_atom_site_label_2
_geom_bond_distance
_geom_bond_site_symmetry_2
_geom_bond_publ_flag
In S 2.7493(6) . ?
In S 2.7493(6) 2 ?
In S 2.7493(6) 3 ?
S C11 1.708(2) . ?
B H1 1.063(19) . ?
B N11 1.542(2) 2 ?
B N11 1.542(2) . ?
B N11 1.542(2) 3 ?
N11 C11 1.352(3) . ?
N11 C12 1.386(3) . ?
N12 C11 1.364(3) . ?
N12 C13 1.392(3) . ?
N12 C14 1.498(3) . ?
C12 C13 1.322(4) . ?
C14 C17 1.518(4) . ?
C14 C15 1.525(4) . ?
C14 C16 1.534(4) . ?
C100 C100 1.350(8) 12 ?
C100 C100 1.350(8) 11 ?
